data_2221385
loop_
_publ_author_name
'Xu, Jian'
'Xu, Hao'
'Quan, Ji-cai'
'Sha, Fei'
'Yao, Cheng'

_publ_section_title
;
 2-Chloromethyl-2,3-dihydrothieno[3,4-<i>b</i>][1,4]dioxine
;
_journal_coeditor_code HK2630
_journal_issue 4
_journal_name_full 'Acta Crystallographica Section E'
_journal_page_first o668
_journal_paper_doi 10.1107/S1600536809007156
_journal_volume 65
_journal_year 2009
_chemical_formula_iupac 'C7 H7 Cl O2 S'
_chemical_formula_moiety 'C7 H7 Cl O2 S'
_chemical_formula_sum 'C7 H7 Cl O2 S'
_chemical_formula_weight 190.64
_chemical_name_systematic
;
2-Chloromethyl-2,3-dihydrothieno[3,4-<i>b</i>][1,4]dioxine
;
_space_group_IT_number 14
_symmetry_cell_setting monoclinic
_symmetry_space_group_name_Hall '-P 2yn'
_symmetry_space_group_name_H-M 'P 1 21/n 1'
_atom_sites_solution_hydrogens geom
_atom_sites_solution_primary direct
_atom_sites_solution_secondary difmap
_audit_creation_method SHELXL-97
_cell_angle_alpha 90.00
_cell_angle_beta 105.55(3)
_cell_angle_gamma 90.00
_cell_formula_units_Z 4
_cell_length_a 10.227(2)
_cell_length_b 5.7500(12)
_cell_length_c 14.376(3)
_cell_measurement_reflns_used 25
_cell_measurement_temperature 294(2)
_cell_measurement_theta_max 13
_cell_measurement_theta_min 10
_cell_volume 814.4(3)
_computing_cell_refinement 'CAD-4 Software (Enraf--Nonius, 1989)'
_computing_data_collection 'CAD-4 Software (Enraf--Nonius, 1989)'
_computing_data_reduction 'XCAD4 (Harms & Wocadlo, 1995)'
_computing_molecular_graphics 'ORTEP-3 for Windows (Farrugia, 1997) and PLATON (Spek, 2009)'
_computing_publication_material 'SHELXTL (Sheldrick, 2008)'
_computing_structure_refinement 'SHELXL97 (Sheldrick, 2008)'
_computing_structure_solution 'SHELXS97 (Sheldrick, 2008)'
_diffrn_ambient_temperature 294(2)
_diffrn_measured_fraction_theta_full 0.991
_diffrn_measured_fraction_theta_max 0.991
_diffrn_measurement_device_type 'Enraf--Nonius CAD-4'
_diffrn_measurement_method \w/2\q
_diffrn_radiation_monochromator graphite
_diffrn_radiation_source 'fine-focus sealed tube'
_diffrn_radiation_type MoK\a
_diffrn_radiation_wavelength 0.71073
_diffrn_reflns_av_R_equivalents 0.0665
_diffrn_reflns_av_sigmaI/netI 0.0259
_diffrn_reflns_limit_h_max 12
_diffrn_reflns_limit_h_min 0
_diffrn_reflns_limit_k_max 6
_diffrn_reflns_limit_k_min 0
_diffrn_reflns_limit_l_max 16
_diffrn_reflns_limit_l_min -17
_diffrn_reflns_number 1565
_diffrn_reflns_theta_full 25.36
_diffrn_reflns_theta_max 25.36
_diffrn_reflns_theta_min 2.19
_diffrn_standards_decay_% 1
_diffrn_standards_interval_time 120
_diffrn_standards_number 3
_exptl_absorpt_coefficient_mu 0.668
_exptl_absorpt_correction_T_max 0.9362
_exptl_absorpt_correction_T_min 0.8248
_exptl_absorpt_correction_type psi-scan
_exptl_absorpt_process_details '(North <i>et al.</i>,  1968)'
_exptl_crystal_colour colorless
_exptl_crystal_density_diffrn 1.555
_exptl_crystal_density_method 'not measured'
_exptl_crystal_description block
_exptl_crystal_F_000 392
_exptl_crystal_size_max 0.30
_exptl_crystal_size_mid 0.20
_exptl_crystal_size_min 0.10
_refine_diff_density_max 0.406
_refine_diff_density_min -0.293
_refine_ls_extinction_method none
_refine_ls_goodness_of_fit_ref 1.008
_refine_ls_hydrogen_treatment constr
_refine_ls_matrix_type full
_refine_ls_number_parameters 100
_refine_ls_number_reflns 1479
_refine_ls_number_restraints 0
_refine_ls_restrained_S_all 1.008
_refine_ls_R_factor_all 0.0860
_refine_ls_R_factor_gt 0.0646
_refine_ls_shift/su_max 0.000
_refine_ls_shift/su_mean 0.000
_refine_ls_structure_factor_coef Fsqd
_refine_ls_weighting_details 'calc w=1/[\s^2^(Fo^2^)+(0.1P)^2^+0.92P] where P=(Fo^2^+2Fc^2^)/3'
_refine_ls_weighting_scheme calc
_refine_ls_wR_factor_gt 0.1643
_refine_ls_wR_factor_ref 0.1845
_reflns_number_gt 1065
_reflns_number_total 1479
_reflns_threshold_expression I>2\s(I)
_cod_data_source_file hk2630.cif
_cod_data_source_block I
_cod_original_sg_symbol_H-M 'P 21/n'
_cod_database_code 2221385
_cod_database_fobs_code 2221385

loop_
_symmetry_equiv_pos_as_xyz
'x, y, z'
'-x+1/2, y+1/2, -z+1/2'
'-x, -y, -z'
'x-1/2, -y-1/2, z-1/2'

loop_
_atom_site_type_symbol
_atom_site_label
_atom_site_fract_x
_atom_site_fract_y
_atom_site_fract_z
_atom_site_U_iso_or_equiv
_atom_site_adp_type
_atom_site_calc_flag
_atom_site_refinement_flags
_atom_site_occupancy
_atom_site_disorder_assembly
_atom_site_disorder_group
Cl Cl -0.37084(12) 0.1937(2) 0.51615(9) 0.0759(5) Uani d . 1 . .
S S 0.12047(12) 0.1840(2) 0.27636(9) 0.0740(5) Uani d . 1 . .
O O1 -0.1425(3) 0.6480(5) 0.29741(19) 0.0619(8) Uani d . 1 . .
O O2 -0.1277(2) 0.2762(4) 0.43358(19) 0.0505(7) Uani d . 1 . .
C C1 -0.2959(4) 0.4560(8) 0.4923(3) 0.0569(10) Uani d . 1 . .
H H1A -0.3636 0.5786 0.4805 0.068 Uiso calc R 1 . .
H H1B -0.2238 0.4991 0.5486 0.068 Uiso calc R 1 . .
C C2 -0.2397(4) 0.4363(7) 0.4079(3) 0.0524(9) Uani d . 1 . .
H H2A -0.3096 0.3729 0.3531 0.063 Uiso calc R 1 . .
C C3 -0.1903(4) 0.6650(6) 0.3787(3) 0.0539(10) Uani d . 1 . .
H H3A -0.2641 0.7765 0.3663 0.065 Uiso calc R 1 . .
H H3B -0.1181 0.7236 0.4320 0.065 Uiso calc R 1 . .
C C4 -0.0539(4) 0.4634(7) 0.3034(3) 0.0515(9) Uani d . 1 . .
C C5 -0.0507(4) 0.2828(6) 0.3683(3) 0.0477(9) Uani d . 1 . .
C C6 0.0309(4) 0.4363(8) 0.2481(3) 0.0632(11) Uani d . 1 . .
H H6A 0.0400 0.5405 0.2008 0.076 Uiso calc R 1 . .
C C7 0.0424(4) 0.1179(7) 0.3626(3) 0.0591(10) Uani d . 1 . .
H H7A 0.0605 -0.0143 0.4012 0.071 Uiso calc R 1 . .

loop_
_atom_site_aniso_label
_atom_site_aniso_U_11
_atom_site_aniso_U_22
_atom_site_aniso_U_33
_atom_site_aniso_U_12
_atom_site_aniso_U_13
_atom_site_aniso_U_23
Cl 0.0794(8) 0.0787(9) 0.0741(8) -0.0128(6) 0.0285(6) -0.0007(6)
S 0.0758(8) 0.0812(9) 0.0696(8) 0.0012(6) 0.0275(6) -0.0095(6)
O1 0.0693(18) 0.0601(18) 0.0461(16) 0.0112(14) -0.0024(13) 0.0218(13)
O2 0.0571(15) 0.0440(14) 0.0484(15) 0.0044(12) 0.0110(12) 0.0090(12)
C1 0.061(2) 0.066(3) 0.0370(19) -0.005(2) 0.0014(17) -0.0062(18)
C2 0.051(2) 0.053(2) 0.042(2) -0.0049(17) -0.0081(16) -0.0067(17)
C3 0.068(2) 0.047(2) 0.040(2) 0.0146(18) 0.0034(17) 0.0132(17)
C4 0.055(2) 0.057(2) 0.0329(18) -0.0073(18) -0.0059(16) 0.0042(17)
C5 0.059(2) 0.044(2) 0.0355(18) -0.0114(17) 0.0042(15) -0.0069(16)
C6 0.069(3) 0.073(3) 0.044(2) -0.004(2) 0.0078(19) 0.006(2)
C7 0.064(2) 0.051(2) 0.059(2) 0.0111(19) 0.012(2) 0.001(2)

loop_
_atom_type_symbol
_atom_type_description
_atom_type_scat_dispersion_real
_atom_type_scat_dispersion_imag
_atom_type_scat_source
C C 0.0033 0.0016 'International Tables Vol C Tables 4.2.6.8 and 6.1.1.4'
H H 0.0000 0.0000 'International Tables Vol C Tables 4.2.6.8 and 6.1.1.4'
O O 0.0106 0.0060 'International Tables Vol C Tables 4.2.6.8 and 6.1.1.4'
S S 0.1246 0.1234 'International Tables Vol C Tables 4.2.6.8 and 6.1.1.4'
Cl Cl 0.1484 0.1585 'International Tables Vol C Tables 4.2.6.8 and 6.1.1.4'

loop_
_geom_angle_atom_site_label_1
_geom_angle_atom_site_label_2
_geom_angle_atom_site_label_3
_geom_angle_site_symmetry_1
_geom_angle_site_symmetry_3
_geom_angle
_geom_angle_publ_flag
C7 S C6 . . 92.1(2) ?
C4 O1 C3 . . 112.0(3) ?
C5 O2 C2 . . 111.6(3) ?
C2 C1 Cl . . 112.2(3) ?
C2 C1 H1A . . 109.2 ?
Cl C1 H1A . . 109.2 ?
C2 C1 H1B . . 109.2 ?
Cl C1 H1B . . 109.2 ?
H1A C1 H1B . . 107.9 ?
O2 C2 C1 . . 107.2(3) ?
O2 C2 C3 . . 109.0(3) ?
C1 C2 C3 . . 113.2(3) ?
O2 C2 H2A . . 109.1 ?
C1 C2 H2A . . 109.1 ?
C3 C2 H2A . . 109.1 ?
O1 C3 C2 . . 113.2(3) ?
O1 C3 H3A . . 108.9 ?
C2 C3 H3A . . 108.9 ?
O1 C3 H3B . . 108.9 ?
C2 C3 H3B . . 108.9 ?
H3A C3 H3B . . 107.8 ?
C6 C4 O1 . . 124.9(4) ?
C6 C4 C5 . . 114.3(4) ?
O1 C4 C5 . . 120.8(3) ?
C7 C5 O2 . . 124.0(3) ?
C7 C5 C4 . . 111.7(4) ?
O2 C5 C4 . . 124.3(3) ?
C4 C6 S . . 110.5(3) ?
C4 C6 H6A . . 124.7 ?
S C6 H6A . . 124.7 ?
C5 C7 S . . 111.3(3) ?
C5 C7 H7A . . 124.3 ?
S C7 H7A . . 124.3 ?

loop_
_geom_bond_atom_site_label_1
_geom_bond_atom_site_label_2
_geom_bond_site_symmetry_2
_geom_bond_distance
_geom_bond_publ_flag
Cl C1 . 1.766(4) ?
S C7 . 1.688(4) ?
S C6 . 1.706(5) ?
O1 C4 . 1.384(5) ?
O1 C3 . 1.386(5) ?
O2 C5 . 1.377(5) ?
O2 C2 . 1.439(5) ?
C1 C2 . 1.480(5) ?
C1 H1A . 0.9700 ?
C1 H1B . 0.9700 ?
C2 C3 . 1.508(5) ?
C2 H2A . 0.9800 ?
C3 H3A . 0.9700 ?
C3 H3B . 0.9700 ?
C4 C6 . 1.333(5) ?
C4 C5 . 1.391(5) ?
C5 C7 . 1.362(5) ?
C6 H6A . 0.9300 ?
C7 H7A . 0.9300 ?

loop_
_geom_hbond_atom_site_label_D
_geom_hbond_atom_site_label_H
_geom_hbond_atom_site_label_A
_geom_hbond_site_symmetry_A
_geom_hbond_distance_DH
_geom_hbond_distance_HA
_geom_hbond_distance_DA
_geom_hbond_angle_DHA
_geom_hbond_publ_flag
C2 H2A O1 2_445 0.98 2.45 3.317(5) 146.00 yes
C1 H1B Cg1 3_675 0.97 2.75 3.708(5) 168.45 yes

loop_
_geom_torsion_atom_site_label_1
_geom_torsion_atom_site_label_2
_geom_torsion_atom_site_label_3
_geom_torsion_atom_site_label_4
_geom_torsion_site_symmetry_1
_geom_torsion_site_symmetry_2
_geom_torsion_site_symmetry_3
_geom_torsion_site_symmetry_4
_geom_torsion
_geom_torsion_publ_flag
C5 O2 C2 C1 . . . . -167.2(3) ?
C5 O2 C2 C3 . . . . -44.3(4) ?
Cl C1 C2 O2 . . . . -66.6(3) ?
Cl C1 C2 C3 . . . . 173.1(3) ?
C4 O1 C3 C2 . . . . -48.0(4) ?
O2 C2 C3 O1 . . . . 63.1(4) ?
C1 C2 C3 O1 . . . . -177.6(3) ?
C3 O1 C4 C6 . . . . -163.6(4) ?
C3 O1 C4 C5 . . . . 18.6(5) ?
C2 O2 C5 C7 . . . . -165.2(4) ?
C2 O2 C5 C4 . . . . 17.9(5) ?
C6 C4 C5 C7 . . . . 1.5(5) ?
O1 C4 C5 C7 . . . . 179.5(3) ?
C6 C4 C5 O2 . . . . 178.7(3) ?
O1 C4 C5 O2 . . . . -3.2(5) ?
O1 C4 C6 S . . . . -178.8(3) ?
C5 C4 C6 S . . . . -0.8(5) ?
C7 S C6 C4 . . . . 0.0(3) ?
O2 C5 C7 S . . . . -178.7(3) ?
C4 C5 C7 S . . . . -1.4(4) ?
C6 S C7 C5 . . . . 0.8(3) ?

loop_
_cod_related_entry_id
_cod_related_entry_database
_cod_related_entry_code
1 ChemSpider 24222944
